data_4134425
loop_
_publ_author_name
'Hermann, Alexander'
'Arrowsmith, Merle'
'Trujillo-Gonzalez, Daniel E'
'Jim\'enez-Halla, J Oscar C'
'Vargas, Alfredo'
'Braunschweig, Holger'

_publ_section_title
;
 Trapping of a Borirane Intermediate in the Reductive Coupling of an
 Arylborane to a Diborene.
;
_journal_issue 12
_journal_name_full 'Journal of the American Chemical Society'
_journal_page_first 5562
_journal_page_last 5567
_journal_paper_doi 10.1021/jacs.0c02306
_journal_volume 142
_journal_year 2020
_chemical_formula_moiety 'C28 H34 B Cl2 F6 N, 0.5(C6 H6)'
_chemical_formula_sum 'C31 H37 B Cl2 F6 N'
_chemical_formula_weight 619.32
_space_group_crystal_system monoclinic
_space_group_IT_number 15
_space_group_name_Hall '-C 2yc'
_space_group_name_H-M_alt 'C 1 2/c 1'
_atom_sites_solution_hydrogens geom
_audit_creation_method SHELXL-2016/6
_cell_angle_alpha 90
_cell_angle_beta 99.7830(10)
_cell_angle_gamma 90
_cell_formula_units_Z 8
_cell_length_a 15.8864(6)
_cell_length_b 9.1579(3)
_cell_length_c 42.8822(16)
_cell_measurement_reflns_used 9881
_cell_measurement_temperature 100(2)
_cell_measurement_theta_max 26.73
_cell_measurement_theta_min 2.60
_cell_volume 6148.0(4)
_computing_cell_refinement 'Saint+ ver. V8.37A (Bruker AXS)'
_computing_data_collection 'APEX2 ver. 2014.9 (Bruker AXS)'
_computing_data_reduction 'Saint+ ver. V8.37A (Bruker AXS)'
_computing_molecular_graphics 'ShelXLe (Huebschle et all, 2011)'
_computing_publication_material 'SHELXL-2016/6 (Sheldrick, 2016)'
_computing_structure_refinement 'SHELXL-2016/6 (Sheldrick, 2016)'
_computing_structure_solution 'SHELXT (Sheldrick, 2014)'
_diffrn_ambient_temperature 100(2)
_diffrn_detector 'CMOS area detector (Photon II)'
_diffrn_detector_area_resol_mean 7.5
_diffrn_measured_fraction_theta_full 0.999
_diffrn_measured_fraction_theta_max 0.999
_diffrn_measurement_device_type 'Bruker D8 Quest'
_diffrn_measurement_method '\f and \w scans'
_diffrn_radiation_monochromator 'multi-layer mirror'
_diffrn_radiation_type MoK\a
_diffrn_radiation_wavelength 0.71073
_diffrn_reflns_av_R_equivalents 0.0930
_diffrn_reflns_av_unetI/netI 0.0600
_diffrn_reflns_Laue_measured_fraction_full 0.999
_diffrn_reflns_Laue_measured_fraction_max 0.999
_diffrn_reflns_limit_h_max 19
_diffrn_reflns_limit_h_min -19
_diffrn_reflns_limit_k_max 11
_diffrn_reflns_limit_k_min -10
_diffrn_reflns_limit_l_max 52
_diffrn_reflns_limit_l_min -52
_diffrn_reflns_number 33964
_diffrn_reflns_point_group_measured_fraction_full 0.999
_diffrn_reflns_point_group_measured_fraction_max 0.999
_diffrn_reflns_theta_full 26.000
_diffrn_reflns_theta_max 26.021
_diffrn_reflns_theta_min 1.928
_diffrn_source 'microfocus sealed tube (Incoatec ImS)'
_exptl_absorpt_coefficient_mu 0.269
_exptl_absorpt_correction_T_max 0.7454
_exptl_absorpt_correction_T_min 0.6660
_exptl_absorpt_correction_type multi-scan
_exptl_absorpt_process_details 'SadAbs 2016/2 (Bruker AXS)'
_exptl_crystal_colour colourless
_exptl_crystal_density_diffrn 1.338
_exptl_crystal_description block
_exptl_crystal_F_000 2584
_exptl_crystal_size_max 0.323
_exptl_crystal_size_mid 0.192
_exptl_crystal_size_min 0.098
_refine_diff_density_max 0.300
_refine_diff_density_min -0.253
_refine_diff_density_rms 0.052
_refine_ls_extinction_method none
_refine_ls_goodness_of_fit_ref 1.054
_refine_ls_hydrogen_treatment constr
_refine_ls_matrix_type full
_refine_ls_number_parameters 478
_refine_ls_number_reflns 6063
_refine_ls_number_restraints 259
_refine_ls_restrained_S_all 1.058
_refine_ls_R_factor_all 0.0671
_refine_ls_R_factor_gt 0.0350
_refine_ls_shift/su_max 0.001
_refine_ls_shift/su_mean 0.000
_refine_ls_structure_factor_coef Fsqd
_refine_ls_weighting_details 'w=1/[\s^2^(Fo^2^)+(0.0350P)^2^+2.3951P] where P=(Fo^2^+2Fc^2^)/3'
_refine_ls_weighting_scheme calc
_refine_ls_wR_factor_gt 0.0807
_refine_ls_wR_factor_ref 0.0878
_reflns_Friedel_coverage 0.000
_reflns_number_gt 4664
_reflns_number_total 6063
_reflns_threshold_expression 'I > 2\s(I)'
_cod_data_source_file ja0c02306_si_004.cif
_cod_data_source_block test_a
_cod_depositor_comments 'Adding full bibliography for 4134419--4134425.cif.'
_cod_original_sg_symbol_H-M 'C 2/c'
_cod_database_code 4134425
_shelx_shelxl_version_number 2016/6
_shelx_space_group_comment
;
The symmetry employed for this shelxl refinement is uniquely defined
by the following loop, which should always be used as a source of
symmetry information in preference to the above space-group names.
They are only intended as comments.
;
_shelx_estimated_absorpt_t_min 0.918
_shelx_estimated_absorpt_t_max 0.974

loop_
_space_group_symop_operation_xyz
'x, y, z'
'-x, y, -z+1/2'
'x+1/2, y+1/2, z'
'-x+1/2, y+1/2, -z+1/2'
'-x, -y, -z'
'x, -y, z-1/2'
'-x+1/2, -y+1/2, -z'
'x+1/2, -y+1/2, z-1/2'

loop_
_atom_site_label
_atom_site_type_symbol
_atom_site_fract_x
_atom_site_fract_y
_atom_site_fract_z
_atom_site_U_iso_or_equiv
_atom_site_adp_type
_atom_site_occupancy
_atom_site_site_symmetry_order
_atom_site_calc_flag
_atom_site_refinement_flags_posn
_atom_site_refinement_flags_adp
_atom_site_refinement_flags_occupancy
_atom_site_disorder_assembly
_atom_site_disorder_group
C1 C 0.71286(10) 0.17277(18) 0.35374(4) 0.0215(4) Uani 1 1 d . . . . .
N1 N 0.54148(8) 0.10539(13) 0.40912(3) 0.0155(3) Uani 1 1 d . . . . .
Cl1 Cl 0.71848(3) -0.09114(4) 0.39127(2) 0.02506(11) Uani 1 1 d . . . . .
B1 B 0.68451(12) 0.10601(19) 0.38513(5) 0.0203(4) Uani 1 1 d . . . . .
C2 C 0.69322(11) 0.31721(18) 0.34458(4) 0.0234(4) Uani 1 1 d . . . . .
H2 H 0.656398 0.371506 0.355516 0.028 Uiso 1 1 calc R U . . .
Cl2 Cl 0.74416(3) 0.21625(4) 0.41870(2) 0.02205(11) Uani 1 1 d . . . . .
C3 C 0.72563(11) 0.38372(19) 0.32012(4) 0.0258(4) Uani 1 1 d . . . . .
C4 C 0.78073(12) 0.3082(2) 0.30387(4) 0.0293(4) Uani 1 1 d . . . . .
H4 H 0.803963 0.353673 0.287315 0.035 Uiso 1 1 calc R U . . .
C5 C 0.80069(12) 0.1654(2) 0.31245(4) 0.0301(4) Uani 1 1 d . . . . .
C6 C 0.76701(11) 0.09850(19) 0.33680(4) 0.0267(4) Uani 1 1 d . . . . .
H6 H 0.781333 -0.000283 0.341993 0.032 Uiso 1 1 calc R U . . .
C7 C 0.70187(13) 0.5385(2) 0.31171(5) 0.0338(4) Uani 1 1 d . U . . .
C8 C 0.86002(16) 0.0784(2) 0.29610(6) 0.0486(6) Uani 1 1 d . U . . .
C9 C 0.58210(10) 0.08731(15) 0.38545(4) 0.0175(3) Uani 1 1 d . . . . .
C10 C 0.44860(10) 0.04905(16) 0.40325(4) 0.0194(3) Uani 1 1 d . . . . .
C11 C 0.44644(11) -0.03020(18) 0.37181(4) 0.0237(4) Uani 1 1 d . . . . .
H11A H 0.391092 -0.013147 0.357767 0.028 Uiso 1 1 calc R U . . .
H11B H 0.453731 -0.136581 0.375385 0.028 Uiso 1 1 calc R U . . .
C13 C 0.43436(11) -0.05483(18) 0.42945(4) 0.0253(4) Uani 1 1 d . . . . .
H13A H 0.376215 -0.094205 0.424782 0.038 Uiso 1 1 calc R U . . .
H13B H 0.442072 -0.002193 0.449629 0.038 Uiso 1 1 calc R U . . .
H13C H 0.475590 -0.135151 0.430841 0.038 Uiso 1 1 calc R U . . .
C12 C 0.52007(11) 0.03093(18) 0.35665(4) 0.0225(4) Uani 1 1 d . . . . .
C14 C 0.38482(11) 0.17341(18) 0.40173(5) 0.0282(4) Uani 1 1 d . . . . .
H14A H 0.326638 0.134231 0.397036 0.042 Uiso 1 1 calc R U . . .
H14B H 0.393769 0.241993 0.385061 0.042 Uiso 1 1 calc R U . . .
H14C H 0.392889 0.224286 0.422131 0.042 Uiso 1 1 calc R U . . .
C15 C 0.49145(12) 0.1640(2) 0.33512(4) 0.0296(4) Uani 1 1 d . . . . .
H15A H 0.443758 0.135478 0.318625 0.044 Uiso 1 1 calc R U . . .
H15B H 0.539300 0.197548 0.325259 0.044 Uiso 1 1 calc R U . . .
H15C H 0.473202 0.243028 0.347858 0.044 Uiso 1 1 calc R U . . .
C16 C 0.55425(13) -0.0865(2) 0.33678(4) 0.0314(4) Uani 1 1 d . . . . .
H16A H 0.508938 -0.116485 0.319521 0.047 Uiso 1 1 calc R U . . .
H16B H 0.573219 -0.171083 0.350139 0.047 Uiso 1 1 calc R U . . .
H16C H 0.602532 -0.047217 0.327933 0.047 Uiso 1 1 calc R U . . .
C17 C 0.57322(10) 0.17465(16) 0.43980(4) 0.0164(3) Uani 1 1 d . . . . .
C18 C 0.61185(10) 0.08872(16) 0.46549(4) 0.0183(3) Uani 1 1 d . . . . .
C19 C 0.63594(11) 0.15812(17) 0.49450(4) 0.0224(4) Uani 1 1 d . . . . .
H19 H 0.663733 0.103098 0.512057 0.027 Uiso 1 1 calc R U . . .
C20 C 0.62060(12) 0.30437(18) 0.49846(4) 0.0261(4) Uani 1 1 d . . . . .
H20 H 0.635236 0.348248 0.518734 0.031 Uiso 1 1 calc R U . . .
C21 C 0.58382(11) 0.38681(17) 0.47278(4) 0.0249(4) Uani 1 1 d . . . . .
H21 H 0.574008 0.487863 0.475660 0.030 Uiso 1 1 calc R U . . .
C22 C 0.56064(10) 0.32594(16) 0.44272(4) 0.0194(4) Uani 1 1 d . . . . .
C23 C 0.63400(11) -0.07264(16) 0.46370(4) 0.0204(4) Uani 1 1 d . . . . .
H23 H 0.611469 -0.108466 0.441844 0.025 Uiso 1 1 calc R U . . .
C24 C 0.73086(11) -0.09600(18) 0.47033(4) 0.0253(4) Uani 1 1 d . . . . .
H24A H 0.743664 -0.198488 0.466513 0.038 Uiso 1 1 calc R U . . .
H24B H 0.753128 -0.071092 0.492418 0.038 Uiso 1 1 calc R U . . .
H24C H 0.757752 -0.033382 0.456309 0.038 Uiso 1 1 calc R U . . .
C25 C 0.59370(12) -0.16424(17) 0.48735(4) 0.0257(4) Uani 1 1 d . . . . .
H25A H 0.605085 -0.267966 0.484285 0.039 Uiso 1 1 calc R U . . .
H25B H 0.531873 -0.147596 0.483863 0.039 Uiso 1 1 calc R U . . .
H25C H 0.618451 -0.135561 0.508988 0.039 Uiso 1 1 calc R U . . .
C26 C 0.53120(11) 0.42998(17) 0.41532(4) 0.0245(4) Uani 1 1 d . . . . .
H26 H 0.514776 0.370660 0.395644 0.029 Uiso 1 1 calc R U . . .
C27 C 0.60429(13) 0.53318(17) 0.41040(5) 0.0305(4) Uani 1 1 d . . . . .
H27A H 0.587168 0.589520 0.390928 0.046 Uiso 1 1 calc R U . . .
H27B H 0.655351 0.475686 0.408715 0.046 Uiso 1 1 calc R U . . .
H27C H 0.616890 0.600046 0.428435 0.046 Uiso 1 1 calc R U . . .
C28 C 0.45363(13) 0.52215(18) 0.42020(5) 0.0341(5) Uani 1 1 d . . . . .
H28A H 0.434691 0.581648 0.401317 0.051 Uiso 1 1 calc R U . . .
H28B H 0.469627 0.586106 0.438575 0.051 Uiso 1 1 calc R U . . .
H28C H 0.407107 0.457456 0.423827 0.051 Uiso 1 1 calc R U . . .
F1_1 F 0.6204(4) 0.5565(7) 0.30058(12) 0.0436(12) Uani 0.609(3) 1 d . U P A 1
F2_1 F 0.7203(3) 0.6269(5) 0.33706(13) 0.0445(11) Uani 0.609(3) 1 d . U P A 1
F3_1 F 0.7440(4) 0.5946(6) 0.28952(10) 0.0434(11) Uani 0.609(3) 1 d . U P A 1
F1_11 F 0.6228(11) 0.5765(16) 0.3175(4) 0.044(2) Uani 0.119(3) 1 d . U P A 2
F2_11 F 0.7552(10) 0.6309(16) 0.3286(4) 0.043(2) Uani 0.119(3) 1 d . U P A 2
F3_11 F 0.7028(10) 0.5663(15) 0.2808(3) 0.047(2) Uani 0.119(3) 1 d . U P A 2
F1_12 F 0.6857(5) 0.6184(13) 0.3367(3) 0.0438(18) Uani 0.272(3) 1 d . U P A 3
F2_12 F 0.7620(8) 0.6084(14) 0.3000(2) 0.0445(19) Uani 0.272(3) 1 d . U P A 3
F3_12 F 0.6250(12) 0.5417(18) 0.2905(2) 0.045(2) Uani 0.272(3) 1 d . U P A 3
F1_2 F 0.8106(7) -0.0251(10) 0.2757(3) 0.0600(17) Uani 0.53(2) 1 d . U P B 1
F2_2 F 0.9033(9) 0.1565(17) 0.2778(4) 0.051(2) Uani 0.53(2) 1 d . U P B 1
F3_2 F 0.9169(7) 0.0017(13) 0.3140(2) 0.0673(18) Uani 0.53(2) 1 d . U P B 1
F1_21 F 0.8345(8) -0.0443(12) 0.2865(3) 0.0664(18) Uani 0.47(2) 1 d . U P B 2
F2_21 F 0.8848(11) 0.154(2) 0.2726(5) 0.059(3) Uani 0.47(2) 1 d . U P B 2
F3_21 F 0.9334(7) 0.0486(13) 0.3189(3) 0.0665(18) Uani 0.47(2) 1 d . U P B 2
C1_3 C 0.4856(3) 0.2540(3) 0.2493(2) 0.0445(13) Uani 0.5 1 d G U P C -1
H1_3 H 0.476179 0.356445 0.248501 0.053 Uiso 0.5 1 calc R U P C -1
C2_3 C 0.5685(3) 0.1995(4) 0.25457(19) 0.0436(14) Uani 0.5 1 d G U P C -1
H2_3 H 0.615689 0.264738 0.257456 0.052 Uiso 0.5 1 calc R U P C -1
C3_3 C 0.5823(3) 0.0496(4) 0.25568(19) 0.0415(13) Uani 0.5 1 d G U P C -1
H3_3 H 0.638984 0.012351 0.259314 0.050 Uiso 0.5 1 calc R U P C -1
C4_3 C 0.5133(4) -0.0459(3) 0.2515(3) 0.0430(12) Uani 0.5 1 d G U P C -1
H4_3 H 0.522770 -0.148331 0.252215 0.052 Uiso 0.5 1 calc R U P C -1
C5_3 C 0.4304(3) 0.0086(4) 0.24614(19) 0.0451(14) Uani 0.5 1 d G U P C -1
H5_3 H 0.383260 -0.056628 0.243259 0.054 Uiso 0.5 1 calc R U P C -1
C6_3 C 0.4166(3) 0.1585(4) 0.24504(19) 0.0450(13) Uani 0.5 1 d G U P C -1
H6_3 H 0.359963 0.195759 0.241402 0.054 Uiso 0.5 1 calc R U P C -1

loop_
_atom_site_aniso_label
_atom_site_aniso_U_11
_atom_site_aniso_U_22
_atom_site_aniso_U_33
_atom_site_aniso_U_23
_atom_site_aniso_U_13
_atom_site_aniso_U_12
C1 0.0158(9) 0.0261(8) 0.0220(9) -0.0020(7) 0.0018(7) -0.0015(6)
N1 0.0140(7) 0.0132(6) 0.0186(7) -0.0004(5) 0.0007(6) -0.0002(5)
Cl1 0.0244(2) 0.0215(2) 0.0297(3) 0.00099(16) 0.00571(19) 0.00595(16)
B1 0.0190(10) 0.0186(8) 0.0227(11) -0.0002(7) 0.0017(8) 0.0013(7)
C2 0.0195(9) 0.0298(9) 0.0207(9) -0.0014(7) 0.0032(7) -0.0001(7)
Cl2 0.0168(2) 0.0247(2) 0.0241(2) -0.00020(16) 0.00190(17) -0.00385(15)
C3 0.0229(10) 0.0300(9) 0.0227(10) 0.0000(7) -0.0015(8) -0.0039(7)
C4 0.0281(10) 0.0377(10) 0.0229(10) -0.0004(8) 0.0066(8) -0.0079(8)
C5 0.0282(10) 0.0359(10) 0.0288(11) -0.0037(8) 0.0115(9) -0.0019(8)
C6 0.0267(10) 0.0277(9) 0.0268(10) -0.0014(7) 0.0073(8) 0.0009(7)
C7 0.0367(11) 0.0360(10) 0.0285(11) 0.0061(8) 0.0046(9) -0.0015(8)
C8 0.0554(15) 0.0469(12) 0.0528(15) -0.0009(11) 0.0351(13) 0.0049(11)
C9 0.0200(9) 0.0119(7) 0.0197(9) 0.0013(6) 0.0009(7) 0.0026(6)
C10 0.0131(8) 0.0196(7) 0.0242(9) -0.0033(6) -0.0001(7) -0.0023(6)
C11 0.0201(9) 0.0238(8) 0.0252(10) -0.0048(7) -0.0018(7) -0.0036(7)
C13 0.0207(9) 0.0233(8) 0.0317(10) -0.0009(7) 0.0038(8) -0.0078(7)
C12 0.0205(9) 0.0270(8) 0.0186(9) -0.0028(7) -0.0006(7) -0.0012(7)
C14 0.0148(9) 0.0253(9) 0.0429(12) -0.0035(8) 0.0006(8) 0.0025(7)
C15 0.0276(10) 0.0344(10) 0.0238(10) 0.0037(8) -0.0038(8) -0.0005(8)
C16 0.0317(11) 0.0373(10) 0.0240(10) -0.0106(8) 0.0013(9) -0.0037(8)
C17 0.0144(8) 0.0152(7) 0.0200(9) -0.0031(6) 0.0041(7) -0.0030(6)
C18 0.0165(8) 0.0178(7) 0.0207(9) -0.0002(6) 0.0037(7) -0.0042(6)
C19 0.0226(9) 0.0245(8) 0.0201(9) 0.0010(7) 0.0034(7) -0.0063(7)
C20 0.0300(10) 0.0267(9) 0.0224(10) -0.0078(7) 0.0061(8) -0.0104(7)
C21 0.0305(10) 0.0165(7) 0.0286(10) -0.0060(7) 0.0079(8) -0.0053(7)
C22 0.0176(8) 0.0158(7) 0.0255(10) -0.0018(6) 0.0053(7) -0.0018(6)
C23 0.0217(9) 0.0168(7) 0.0219(9) 0.0011(6) 0.0009(7) -0.0007(6)
C24 0.0218(9) 0.0262(9) 0.0267(10) 0.0074(7) 0.0011(8) 0.0026(7)
C25 0.0276(10) 0.0203(8) 0.0285(10) 0.0041(7) 0.0023(8) -0.0024(7)
C26 0.0292(10) 0.0146(7) 0.0286(10) -0.0021(7) 0.0019(8) -0.0003(7)
C27 0.0399(12) 0.0170(8) 0.0356(11) 0.0024(7) 0.0093(9) -0.0004(7)
C28 0.0339(11) 0.0189(8) 0.0481(13) -0.0012(8) 0.0031(9) 0.0057(7)
F1_1 0.0392(15) 0.0400(19) 0.047(3) 0.009(3) -0.006(3) 0.0063(13)
F2_1 0.062(3) 0.0287(13) 0.0398(17) -0.0041(11) 0.000(2) 0.004(2)
F3_1 0.051(3) 0.0432(18) 0.038(3) 0.0169(19) 0.013(2) -0.0039(18)
F1_11 0.048(4) 0.040(4) 0.043(5) 0.011(4) 0.004(4) 0.009(4)
F2_11 0.050(5) 0.032(4) 0.045(4) 0.006(4) 0.001(4) -0.003(4)
F3_11 0.053(5) 0.044(4) 0.039(4) 0.012(4) -0.004(4) 0.001(4)
F1_12 0.058(4) 0.034(3) 0.039(3) 0.003(2) 0.005(4) 0.008(4)
F2_12 0.049(4) 0.037(3) 0.047(4) 0.015(3) 0.006(3) -0.008(3)
F3_12 0.048(3) 0.047(3) 0.035(4) 0.008(4) -0.008(4) 0.008(3)
F1_2 0.065(4) 0.056(3) 0.066(4) -0.027(3) 0.031(3) -0.002(2)
F2_2 0.051(4) 0.054(2) 0.059(5) 0.003(3) 0.040(3) 0.001(3)
F3_2 0.073(4) 0.074(4) 0.063(3) 0.016(3) 0.037(3) 0.046(3)
F1_21 0.073(4) 0.055(3) 0.083(5) -0.027(3) 0.045(3) -0.004(3)
F2_21 0.062(6) 0.076(3) 0.052(5) -0.001(3) 0.043(4) 0.003(4)
F3_21 0.051(3) 0.069(4) 0.088(4) -0.007(3) 0.038(3) 0.023(3)
C1_3 0.041(4) 0.064(2) 0.0266(18) 0.002(3) 0.000(3) 0.006(2)
C2_3 0.041(3) 0.061(3) 0.027(2) -0.001(3) 0.003(2) -0.003(2)
C3_3 0.039(2) 0.062(3) 0.023(2) -0.002(2) 0.006(2) 0.002(2)
C4_3 0.045(3) 0.0603(19) 0.025(2) 0.001(3) 0.010(3) 0.002(2)
C5_3 0.043(3) 0.070(3) 0.024(2) 0.006(3) 0.010(2) 0.001(2)
C6_3 0.041(3) 0.068(3) 0.025(2) 0.010(3) 0.003(2) 0.004(3)

loop_
_atom_type_symbol
_atom_type_description
_atom_type_scat_dispersion_real
_atom_type_scat_dispersion_imag
_atom_type_scat_source
C C 0.0033 0.0016 'International Tables Vol C Tables 4.2.6.8 and 6.1.1.4'
H H 0.0000 0.0000 'International Tables Vol C Tables 4.2.6.8 and 6.1.1.4'
B B 0.0013 0.0007 'International Tables Vol C Tables 4.2.6.8 and 6.1.1.4'
N N 0.0061 0.0033 'International Tables Vol C Tables 4.2.6.8 and 6.1.1.4'
F F 0.0171 0.0103 'International Tables Vol C Tables 4.2.6.8 and 6.1.1.4'
Cl Cl 0.1484 0.1585 'International Tables Vol C Tables 4.2.6.8 and 6.1.1.4'

loop_
_exptl_crystal_face_index_h
_exptl_crystal_face_index_k
_exptl_crystal_face_index_l
_exptl_crystal_face_perp_dist
-1.00 -2.00 -2.00 0.0560
1.00 2.00 2.00 0.0940
0.00 0.00 1.00 0.0360
0.00 0.00 -1.00 0.0490
-1.00 -1.00 -2.00 0.0580
1.00 1.00 2.00 0.0710
1.00 2.00 -2.00 0.1020
1.00 1.00 0.00 0.0910
1.00 0.00 2.00 0.0880
-1.00 0.00 -2.00 0.0960
-2.00 -1.00 -2.00 0.0800
0.00 1.00 -2.00 0.1030
1.00 -1.00 2.00 0.0900
2.00 0.00 1.00 0.0940
2.00 -1.00 2.00 0.0880
-2.00 1.00 -2.00 0.1210
-2.00 0.00 -1.00 0.1390

loop_
_geom_angle_atom_site_label_1
_geom_angle_atom_site_label_2
_geom_angle_atom_site_label_3
_geom_angle
_geom_angle_site_symmetry_1
_geom_angle_site_symmetry_3
_geom_angle_publ_flag
C6 C1 C2 116.28(16) . . ?
C6 C1 B1 122.36(15) . . ?
C2 C1 B1 120.83(14) . . ?
C9 N1 C17 127.74(13) . . ?
C9 N1 C10 114.64(13) . . ?
C17 N1 C10 117.60(12) . . ?
C1 B1 C9 117.76(14) . . ?
C1 B1 Cl2 105.08(11) . . ?
C9 B1 Cl2 114.99(12) . . ?
C1 B1 Cl1 111.42(12) . . ?
C9 B1 Cl1 99.18(10) . . ?
Cl2 B1 Cl1 108.17(10) . . ?
C3 C2 C1 122.28(16) . . ?
C3 C2 H2 118.9 . . ?
C1 C2 H2 118.9 . . ?
C2 C3 C4 120.45(17) . . ?
C2 C3 C7 119.24(16) . . ?
C4 C3 C7 120.31(16) . . ?
C5 C4 C3 118.20(17) . . ?
C5 C4 H4 120.9 . . ?
C3 C4 H4 120.9 . . ?
C4 C5 C6 121.08(16) . . ?
C4 C5 C8 120.91(17) . . ?
C6 C5 C8 118.01(17) . . ?
C5 C6 C1 121.70(16) . . ?
C5 C6 H6 119.2 . . ?
C1 C6 H6 119.2 . . ?
F1_1 C7 F2_1 106.5(3) . . ?
F2_11 C7 F3_11 107.7(9) . . ?
F1_1 C7 F3_1 105.8(3) . . ?
F2_1 C7 F3_1 105.8(3) . . ?
F2_12 C7 F1_12 106.5(7) . . ?
F2_11 C7 F1_11 105.1(9) . . ?
F3_11 C7 F1_11 107.1(8) . . ?
F2_12 C7 F3_12 110.6(8) . . ?
F1_12 C7 F3_12 104.0(7) . . ?
F1_1 C7 C3 113.6(3) . . ?
F2_12 C7 C3 112.5(6) . . ?
F2_11 C7 C3 111.3(7) . . ?
F2_1 C7 C3 111.3(3) . . ?
F3_11 C7 C3 111.7(6) . . ?
F3_1 C7 C3 113.2(3) . . ?
F1_12 C7 C3 113.2(5) . . ?
F1_11 C7 C3 113.6(6) . . ?
F3_12 C7 C3 109.5(7) . . ?
F1_21 C8 F2_21 109.7(10) . . ?
F3_2 C8 F2_2 105.2(7) . . ?
F1_21 C8 F3_21 103.9(5) . . ?
F2_21 C8 F3_21 107.9(8) . . ?
F3_2 C8 F1_2 105.0(5) . . ?
F2_2 C8 F1_2 106.2(8) . . ?
F1_21 C8 C5 116.2(5) . . ?
F3_2 C8 C5 116.4(4) . . ?
F2_21 C8 C5 111.7(9) . . ?
F2_2 C8 C5 114.8(7) . . ?
F3_21 C8 C5 106.8(5) . . ?
F1_2 C8 C5 108.4(4) . . ?
N1 C9 C12 109.56(14) . . ?
N1 C9 B1 128.13(15) . . ?
C12 C9 B1 122.14(14) . . ?
C13 C10 C14 108.62(14) . . ?
C13 C10 C11 111.83(13) . . ?
C14 C10 C11 113.84(14) . . ?
C13 C10 N1 110.33(13) . . ?
C14 C10 N1 111.64(12) . . ?
C11 C10 N1 100.40(12) . . ?
C10 C11 C12 107.20(13) . . ?
C10 C11 H11A 110.3 . . ?
C12 C11 H11A 110.3 . . ?
C10 C11 H11B 110.3 . . ?
C12 C11 H11B 110.3 . . ?
H11A C11 H11B 108.5 . . ?
C10 C13 H13A 109.5 . . ?
C10 C13 H13B 109.5 . . ?
H13A C13 H13B 109.5 . . ?
C10 C13 H13C 109.5 . . ?
H13A C13 H13C 109.5 . . ?
H13B C13 H13C 109.5 . . ?
C16 C12 C9 116.47(14) . . ?
C16 C12 C11 110.34(14) . . ?
C9 C12 C11 102.32(13) . . ?
C16 C12 C15 108.48(15) . . ?
C9 C12 C15 107.37(13) . . ?
C11 C12 C15 111.78(14) . . ?
C10 C14 H14A 109.5 . . ?
C10 C14 H14B 109.5 . . ?
H14A C14 H14B 109.5 . . ?
C10 C14 H14C 109.5 . . ?
H14A C14 H14C 109.5 . . ?
H14B C14 H14C 109.5 . . ?
C12 C15 H15A 109.5 . . ?
C12 C15 H15B 109.5 . . ?
H15A C15 H15B 109.5 . . ?
C12 C15 H15C 109.5 . . ?
H15A C15 H15C 109.5 . . ?
H15B C15 H15C 109.5 . . ?
C12 C16 H16A 109.5 . . ?
C12 C16 H16B 109.5 . . ?
H16A C16 H16B 109.5 . . ?
C12 C16 H16C 109.5 . . ?
H16A C16 H16C 109.5 . . ?
H16B C16 H16C 109.5 . . ?
C18 C17 C22 122.01(15) . . ?
C18 C17 N1 119.80(13) . . ?
C22 C17 N1 118.14(14) . . ?
C19 C18 C17 117.50(14) . . ?
C19 C18 C23 117.21(15) . . ?
C17 C18 C23 125.20(14) . . ?
C20 C19 C18 121.80(16) . . ?
C20 C19 H19 119.1 . . ?
C18 C19 H19 119.1 . . ?
C19 C20 C21 119.57(16) . . ?
C19 C20 H20 120.2 . . ?
C21 C20 H20 120.2 . . ?
C20 C21 C22 121.87(15) . . ?
C20 C21 H21 119.1 . . ?
C22 C21 H21 119.1 . . ?
C21 C22 C17 117.14(15) . . ?
C21 C22 C26 117.46(14) . . ?
C17 C22 C26 125.18(15) . . ?
C18 C23 C24 111.06(13) . . ?
C18 C23 C25 111.73(13) . . ?
C24 C23 C25 108.61(14) . . ?
C18 C23 H23 108.5 . . ?
C24 C23 H23 108.5 . . ?
C25 C23 H23 108.5 . . ?
C23 C24 H24A 109.5 . . ?
C23 C24 H24B 109.5 . . ?
H24A C24 H24B 109.5 . . ?
C23 C24 H24C 109.5 . . ?
H24A C24 H24C 109.5 . . ?
H24B C24 H24C 109.5 . . ?
C23 C25 H25A 109.5 . . ?
C23 C25 H25B 109.5 . . ?
H25A C25 H25B 109.5 . . ?
C23 C25 H25C 109.5 . . ?
H25A C25 H25C 109.5 . . ?
H25B C25 H25C 109.5 . . ?
C22 C26 C28 112.73(15) . . ?
C22 C26 C27 110.48(14) . . ?
C28 C26 C27 108.81(14) . . ?
C22 C26 H26 108.2 . . ?
C28 C26 H26 108.2 . . ?
C27 C26 H26 108.2 . . ?
C26 C27 H27A 109.5 . . ?
C26 C27 H27B 109.5 . . ?
H27A C27 H27B 109.5 . . ?
C26 C27 H27C 109.5 . . ?
H27A C27 H27C 109.5 . . ?
H27B C27 H27C 109.5 . . ?
C26 C28 H28A 109.5 . . ?
C26 C28 H28B 109.5 . . ?
H28A C28 H28B 109.5 . . ?
C26 C28 H28C 109.5 . . ?
H28A C28 H28C 109.5 . . ?
H28B C28 H28C 109.5 . . ?
C2_3 C1_3 C6_3 120.0 . . ?
C2_3 C1_3 H1_3 120.0 . . ?
C6_3 C1_3 H1_3 120.0 . . ?
C1_3 C2_3 C3_3 120.0 . . ?
C1_3 C2_3 H2_3 120.0 . . ?
C3_3 C2_3 H2_3 120.0 . . ?
C4_3 C3_3 C2_3 120.0 . . ?
C4_3 C3_3 H3_3 120.0 . . ?
C2_3 C3_3 H3_3 120.0 . . ?
C3_3 C4_3 C5_3 120.0 . . ?
C3_3 C4_3 H4_3 120.0 . . ?
C5_3 C4_3 H4_3 120.0 . . ?
C6_3 C5_3 C4_3 120.0 . . ?
C6_3 C5_3 H5_3 120.0 . . ?
C4_3 C5_3 H5_3 120.0 . . ?
C5_3 C6_3 C1_3 120.0 . . ?
C5_3 C6_3 H6_3 120.0 . . ?
C1_3 C6_3 H6_3 120.0 . . ?

loop_
_geom_bond_atom_site_label_1
_geom_bond_atom_site_label_2
_geom_bond_distance
_geom_bond_site_symmetry_2
_geom_bond_publ_flag
C1 C6 1.394(2) . ?
C1 C2 1.400(2) . ?
C1 B1 1.611(3) . ?
N1 C9 1.303(2) . ?
N1 C17 1.470(2) . ?
N1 C10 1.5429(19) . ?
Cl1 B1 1.8900(18) . ?
B1 C9 1.638(2) . ?
B1 Cl2 1.878(2) . ?
C2 C3 1.385(2) . ?
C2 H2 0.9500 . ?
C3 C4 1.392(3) . ?
C3 C7 1.495(3) . ?
C4 C5 1.381(3) . ?
C4 H4 0.9500 . ?
C5 C6 1.394(2) . ?
C5 C8 1.496(3) . ?
C6 H6 0.9500 . ?
C7 F1_1 1.311(7) . ?
C7 F2_12 1.317(13) . ?
C7 F2_11 1.322(15) . ?
C7 F2_1 1.347(5) . ?
C7 F3_11 1.352(14) . ?
C7 F3_1 1.354(5) . ?
C7 F1_12 1.358(13) . ?
C7 F1_11 1.366(16) . ?
C7 F3_12 1.394(16) . ?
C8 F1_21 1.241(10) . ?
C8 F3_2 1.290(9) . ?
C8 F2_21 1.33(2) . ?
C8 F2_2 1.336(16) . ?
C8 F3_21 1.416(11) . ?
C8 F1_2 1.431(10) . ?
C9 C12 1.533(2) . ?
C10 C13 1.518(2) . ?
C10 C14 1.518(2) . ?
C10 C11 1.526(2) . ?
C11 C12 1.537(2) . ?
C11 H11A 0.9900 . ?
C11 H11B 0.9900 . ?
C13 H13A 0.9800 . ?
C13 H13B 0.9800 . ?
C13 H13C 0.9800 . ?
C12 C16 1.528(2) . ?
C12 C15 1.550(2) . ?
C14 H14A 0.9800 . ?
C14 H14B 0.9800 . ?
C14 H14C 0.9800 . ?
C15 H15A 0.9800 . ?
C15 H15B 0.9800 . ?
C15 H15C 0.9800 . ?
C16 H16A 0.9800 . ?
C16 H16B 0.9800 . ?
C16 H16C 0.9800 . ?
C17 C18 1.407(2) . ?
C17 C22 1.408(2) . ?
C18 C19 1.391(2) . ?
C18 C23 1.524(2) . ?
C19 C20 1.377(2) . ?
C19 H19 0.9500 . ?
C20 C21 1.380(3) . ?
C20 H20 0.9500 . ?
C21 C22 1.395(2) . ?
C21 H21 0.9500 . ?
C22 C26 1.524(2) . ?
C23 C24 1.532(2) . ?
C23 C25 1.537(2) . ?
C23 H23 1.0000 . ?
C24 H24A 0.9800 . ?
C24 H24B 0.9800 . ?
C24 H24C 0.9800 . ?
C25 H25A 0.9800 . ?
C25 H25B 0.9800 . ?
C25 H25C 0.9800 . ?
C26 C28 1.537(2) . ?
C26 C27 1.539(2) . ?
C26 H26 1.0000 . ?
C27 H27A 0.9800 . ?
C27 H27B 0.9800 . ?
C27 H27C 0.9800 . ?
C28 H28A 0.9800 . ?
C28 H28B 0.9800 . ?
C28 H28C 0.9800 . ?
C1_3 C2_3 1.3900 . ?
C1_3 C6_3 1.3900 . ?
C1_3 H1_3 0.9500 . ?
C2_3 C3_3 1.3900 . ?
C2_3 H2_3 0.9500 . ?
C3_3 C4_3 1.3900 . ?
C3_3 H3_3 0.9500 . ?
C4_3 C5_3 1.3900 . ?
C4_3 H4_3 0.9500 . ?
C5_3 C6_3 1.3900 . ?
C5_3 H5_3 0.9500 . ?
C6_3 H6_3 0.9500 . ?

loop_
_geom_torsion_atom_site_label_1
_geom_torsion_atom_site_label_2
_geom_torsion_atom_site_label_3
_geom_torsion_atom_site_label_4
_geom_torsion
_geom_torsion_site_symmetry_1
_geom_torsion_site_symmetry_2
_geom_torsion_site_symmetry_3
_geom_torsion_site_symmetry_4
_geom_torsion_publ_flag
C6 C1 B1 C9 -122.88(17) . . . . ?
C2 C1 B1 C9 65.8(2) . . . . ?
C6 C1 B1 Cl2 107.62(16) . . . . ?
C2 C1 B1 Cl2 -63.74(18) . . . . ?
C6 C1 B1 Cl1 -9.3(2) . . . . ?
C2 C1 B1 Cl1 179.35(13) . . . . ?
C6 C1 C2 C3 -0.1(3) . . . . ?
B1 C1 C2 C3 171.72(16) . . . . ?
C1 C2 C3 C4 -0.9(3) . . . . ?
C1 C2 C3 C7 -179.91(17) . . . . ?
C2 C3 C4 C5 1.1(3) . . . . ?
C7 C3 C4 C5 -179.91(17) . . . . ?
C3 C4 C5 C6 -0.3(3) . . . . ?
C3 C4 C5 C8 -179.5(2) . . . . ?
C4 C5 C6 C1 -0.8(3) . . . . ?
C8 C5 C6 C1 178.50(19) . . . . ?
C2 C1 C6 C5 1.0(3) . . . . ?
B1 C1 C6 C5 -170.74(17) . . . . ?
C2 C3 C7 F1_1 -65.2(3) . . . . ?
C4 C3 C7 F1_1 115.8(3) . . . . ?
C2 C3 C7 F2_12 150.4(5) . . . . ?
C4 C3 C7 F2_12 -28.6(5) . . . . ?
C2 C3 C7 F2_11 88.3(8) . . . . ?
C4 C3 C7 F2_11 -90.7(8) . . . . ?
C2 C3 C7 F2_1 55.0(3) . . . . ?
C4 C3 C7 F2_1 -124.0(3) . . . . ?
C2 C3 C7 F3_11 -151.3(8) . . . . ?
C4 C3 C7 F3_11 29.7(8) . . . . ?
C2 C3 C7 F3_1 174.1(3) . . . . ?
C4 C3 C7 F3_1 -4.9(3) . . . . ?
C2 C3 C7 F1_12 29.5(5) . . . . ?
C4 C3 C7 F1_12 -149.5(4) . . . . ?
C2 C3 C7 F1_11 -30.1(8) . . . . ?
C4 C3 C7 F1_11 150.9(8) . . . . ?
C2 C3 C7 F3_12 -86.1(6) . . . . ?
C4 C3 C7 F3_12 94.9(6) . . . . ?
C4 C5 C8 F1_21 -130.0(8) . . . . ?
C6 C5 C8 F1_21 50.7(9) . . . . ?
C4 C5 C8 F3_2 135.9(7) . . . . ?
C6 C5 C8 F3_2 -43.4(8) . . . . ?
C4 C5 C8 F2_21 -3.1(9) . . . . ?
C6 C5 C8 F2_21 177.6(9) . . . . ?
C4 C5 C8 F2_2 12.4(8) . . . . ?
C6 C5 C8 F2_2 -166.9(8) . . . . ?
C4 C5 C8 F3_21 114.7(6) . . . . ?
C6 C5 C8 F3_21 -64.6(6) . . . . ?
C4 C5 C8 F1_2 -106.1(5) . . . . ?
C6 C5 C8 F1_2 74.6(6) . . . . ?
C17 N1 C9 C12 -171.57(13) . . . . ?
C10 N1 C9 C12 7.10(17) . . . . ?
C17 N1 C9 B1 13.2(2) . . . . ?
C10 N1 C9 B1 -168.11(14) . . . . ?
C1 B1 C9 N1 -143.73(15) . . . . ?
Cl2 B1 C9 N1 -19.0(2) . . . . ?
Cl1 B1 C9 N1 96.06(16) . . . . ?
C1 B1 C9 C12 41.6(2) . . . . ?
Cl2 B1 C9 C12 166.32(12) . . . . ?
Cl1 B1 C9 C12 -78.61(15) . . . . ?
C9 N1 C10 C13 126.59(14) . . . . ?
C17 N1 C10 C13 -54.61(16) . . . . ?
C9 N1 C10 C14 -112.53(15) . . . . ?
C17 N1 C10 C14 66.28(17) . . . . ?
C9 N1 C10 C11 8.47(16) . . . . ?
C17 N1 C10 C11 -172.72(12) . . . . ?
C13 C10 C11 C12 -137.23(14) . . . . ?
C14 C10 C11 C12 99.19(16) . . . . ?
N1 C10 C11 C12 -20.23(16) . . . . ?
N1 C9 C12 C16 -139.87(15) . . . . ?
B1 C9 C12 C16 35.7(2) . . . . ?
N1 C9 C12 C11 -19.46(16) . . . . ?
B1 C9 C12 C11 156.09(14) . . . . ?
N1 C9 C12 C15 98.34(15) . . . . ?
B1 C9 C12 C15 -86.11(17) . . . . ?
C10 C11 C12 C16 148.99(14) . . . . ?
C10 C11 C12 C9 24.41(16) . . . . ?
C10 C11 C12 C15 -90.20(17) . . . . ?
C9 N1 C17 C18 -92.25(19) . . . . ?
C10 N1 C17 C18 89.12(17) . . . . ?
C9 N1 C17 C22 90.19(19) . . . . ?
C10 N1 C17 C22 -88.44(17) . . . . ?
C22 C17 C18 C19 1.4(2) . . . . ?
N1 C17 C18 C19 -176.07(14) . . . . ?
C22 C17 C18 C23 -174.97(15) . . . . ?
N1 C17 C18 C23 7.6(2) . . . . ?
C17 C18 C19 C20 1.9(2) . . . . ?
C23 C18 C19 C20 178.58(15) . . . . ?
C18 C19 C20 C21 -3.0(3) . . . . ?
C19 C20 C21 C22 0.7(3) . . . . ?
C20 C21 C22 C17 2.5(2) . . . . ?
C20 C21 C22 C26 -172.35(16) . . . . ?
C18 C17 C22 C21 -3.5(2) . . . . ?
N1 C17 C22 C21 174.01(14) . . . . ?
C18 C17 C22 C26 170.86(15) . . . . ?
N1 C17 C22 C26 -11.6(2) . . . . ?
C19 C18 C23 C24 -62.62(19) . . . . ?
C17 C18 C23 C24 113.75(17) . . . . ?
C19 C18 C23 C25 58.81(19) . . . . ?
C17 C18 C23 C25 -124.81(17) . . . . ?
C21 C22 C26 C28 -58.2(2) . . . . ?
C17 C22 C26 C28 127.49(17) . . . . ?
C21 C22 C26 C27 63.81(19) . . . . ?
C17 C22 C26 C27 -110.53(18) . . . . ?
C6_3 C1_3 C2_3 C3_3 0.0 . . . . ?
C1_3 C2_3 C3_3 C4_3 0.0 . . . . ?
C2_3 C3_3 C4_3 C5_3 0.0 . . . . ?
C3_3 C4_3 C5_3 C6_3 0.0 . . . . ?
C4_3 C5_3 C6_3 C1_3 0.0 . . . . ?
C2_3 C1_3 C6_3 C5_3 0.0 . . . . ?
